data_4108975
loop_
_publ_author_name
'K. C. Nicolaou'
'Scott T. Harrison'

_publ_section_title
;
 Total Synthesis of Abyssomicin C, Atrop-abyssomicin C, and Abyssomicin D:
 Implications for Natural Origins of Atrop-abyssomicin C
;
_journal_name_full 'Journal of the American Chemical Society'
_journal_page_first 429
_journal_page_last 440
_journal_paper_doi 10.1021/ja067083p
_journal_volume 129
_journal_year 2007
_chemical_absolute_configuration syn
_chemical_formula_moiety '2(C21 H26 O5 S2), C H Cl2'
_chemical_formula_sum 'C43 H53 Cl2 O10 S4'
_chemical_formula_weight 929.03
_chemical_name_systematic
; 

 ? 

;
_space_group_IT_number 5
_symmetry_cell_setting monoclinic
_symmetry_space_group_name_Hall 'C 2y'
_symmetry_space_group_name_H-M 'C 1 2 1'
_atom_sites_solution_hydrogens geom
_atom_sites_solution_primary direct
_atom_sites_solution_secondary difmap
_audit_creation_method SHELXL-97
_cell_angle_alpha 90.00
_cell_angle_beta 101.35(3)
_cell_angle_gamma 90.00
_cell_formula_units_Z 2
_cell_length_a 19.187(4)
_cell_length_b 9.2491(18)
_cell_length_c 12.923(3)
_cell_measurement_reflns_used 6318
_cell_measurement_temperature 296(2)
_cell_measurement_theta_max 24.00
_cell_measurement_theta_min 2.50
_cell_volume 2248.5(9)
_computing_cell_refinement 'Bruker SAINT+'
_computing_data_collection 'Bruker SMART'
_computing_data_reduction 'Bruker SAINT+'
_computing_molecular_graphics 'Bruker SHELXTL'
_computing_publication_material 'Bruker SHELXTL'
_computing_structure_refinement 'SHELXL-97 (Sheldrick, 1997)'
_computing_structure_solution 'SHELXS-97 (Sheldrick, 1997)'
_diffrn_ambient_temperature 296(2)
_diffrn_measured_fraction_theta_full 0.997
_diffrn_measured_fraction_theta_max 0.997
_diffrn_measurement_device_type 'CCD area detector'
_diffrn_measurement_method 'phi and omega scans'
_diffrn_radiation_monochromator graphite
_diffrn_radiation_source 'fine-focus sealed tube'
_diffrn_radiation_type MoK\a
_diffrn_radiation_wavelength 0.71073
_diffrn_reflns_av_R_equivalents 0.0214
_diffrn_reflns_av_sigmaI/netI 0.0290
_diffrn_reflns_limit_h_max 22
_diffrn_reflns_limit_h_min -22
_diffrn_reflns_limit_k_max 10
_diffrn_reflns_limit_k_min -10
_diffrn_reflns_limit_l_max 15
_diffrn_reflns_limit_l_min -15
_diffrn_reflns_number 8279
_diffrn_reflns_theta_full 25.00
_diffrn_reflns_theta_max 25.00
_diffrn_reflns_theta_min 1.61
_diffrn_standards_decay_% 1
_exptl_absorpt_coefficient_mu 0.386
_exptl_absorpt_correction_T_max 0.9268
_exptl_absorpt_correction_T_min 0.8865
_exptl_absorpt_correction_type multi-scan
_exptl_absorpt_process_details 'SADABS (Sheldrick, 1999)'
_exptl_crystal_colour Colorless
_exptl_crystal_density_diffrn 1.372
_exptl_crystal_description Parallalepiped
_exptl_crystal_F_000 978
_exptl_crystal_size_max 0.32
_exptl_crystal_size_mid 0.24
_exptl_crystal_size_min 0.20
_refine_diff_density_max 0.806
_refine_diff_density_min -0.409
_refine_diff_density_rms 0.064
_refine_ls_abs_structure_details 'Flack H D (1983), Acta Cryst. A39, 876-881'
_refine_ls_abs_structure_Flack 0.04(10)
_refine_ls_extinction_method none
_refine_ls_goodness_of_fit_ref 1.119
_refine_ls_hydrogen_treatment constr
_refine_ls_matrix_type full
_refine_ls_number_parameters 268
_refine_ls_number_reflns 3950
_refine_ls_number_restraints 1
_refine_ls_restrained_S_all 1.119
_refine_ls_R_factor_all 0.0557
_refine_ls_R_factor_gt 0.0532
_refine_ls_shift/su_max 0.031
_refine_ls_shift/su_mean 0.008
_refine_ls_structure_factor_coef Fsqd
_refine_ls_weighting_details 'calc w=1/[\s^2^(Fo^2^)+(0.1000P)^2^+0.7000P] where P=(Fo^2^+2Fc^2^)/3'
_refine_ls_weighting_scheme calc
_refine_ls_wR_factor_gt 0.1481
_refine_ls_wR_factor_ref 0.1511
_reflns_number_gt 3695
_reflns_number_total 3950
_reflns_threshold_expression >2sigma(I)
_cod_data_source_file ja067083psi20061006_105240.cif
_cod_data_source_block shar
_cod_original_sg_symbol_Hall 'C 2yb'
_cod_database_code 4108975

loop_
_symmetry_equiv_pos_as_xyz
'x, y, z'
'-x, y, -z'
'x+1/2, y+1/2, z'
'-x+1/2, y+1/2, -z'

loop_
_atom_site_label
_atom_site_type_symbol
_atom_site_fract_x
_atom_site_fract_y
_atom_site_fract_z
_atom_site_U_iso_or_equiv
_atom_site_adp_type
_atom_site_occupancy
_atom_site_symmetry_multiplicity
_atom_site_calc_flag
_atom_site_refinement_flags
S1 S 0.49308(5) 0.34968(11) 0.22838(9) 0.0573(3) Uani 1 1 d .
S2 S 0.54990(5) 0.07399(10) 0.16090(9) 0.0597(3) Uani 1 1 d .
O1 O 0.60767(13) 0.5799(3) 0.17202(19) 0.0481(6) Uani 1 1 d .
O2 O 0.73814(14) 0.3274(3) 0.1313(2) 0.0516(6) Uani 1 1 d .
O3 O 0.70481(17) 0.1105(3) 0.1805(2) 0.0595(7) Uani 1 1 d .
O4 O 0.76069(16) 0.8233(3) 0.1755(2) 0.0580(7) Uani 1 1 d .
H4 H 0.7390 0.9001 0.1694 0.070 Uiso 1 1 calc R
O5 O 0.79673(17) 0.3322(4) 0.5171(3) 0.0751(9) Uani 1 1 d .
C1 C 0.6464(2) 0.7035(4) 0.1363(3) 0.0494(9) Uani 1 1 d .
H1 H 0.6195 0.7928 0.1400 0.059 Uiso 1 1 calc R
C2 C 0.6548(2) 0.6781(4) 0.0223(3) 0.0559(9) Uani 1 1 d .
H2 H 0.6811 0.7607 0.0016 0.067 Uiso 1 1 calc R
C3 C 0.7013(3) 0.5419(5) 0.0201(3) 0.0611(11) Uani 1 1 d .
H3A H 0.6780 0.4750 -0.0334 0.073 Uiso 1 1 calc R
H3B H 0.7469 0.5683 0.0041 0.073 Uiso 1 1 calc R
C4 C 0.7115(2) 0.4719(4) 0.1297(3) 0.0442(8) Uani 1 1 d .
C5 C 0.64271(19) 0.4559(4) 0.1640(2) 0.0393(7) Uani 1 1 d .
C6 C 0.63004(17) 0.3189(3) 0.1878(2) 0.0391(7) Uani 1 1 d .
C7 C 0.6916(2) 0.2378(4) 0.1683(3) 0.0458(8) Uani 1 1 d .
C8 C 0.7186(2) 0.7147(4) 0.2114(3) 0.0460(8) Uani 1 1 d .
H8 H 0.7117 0.7384 0.2827 0.055 Uiso 1 1 calc R
C9 C 0.75896(18) 0.5699(4) 0.2133(3) 0.0475(8) Uani 1 1 d .
H9 H 0.8040 0.5878 0.1904 0.057 Uiso 1 1 calc R
C10 C 0.57518(18) 0.2436(4) 0.2381(3) 0.0441(7) Uani 1 1 d .
C11 C 0.6079(2) 0.2160(4) 0.3581(3) 0.0490(8) Uani 1 1 d .
H11 H 0.6574 0.1859 0.3621 0.059 Uiso 1 1 calc R
C12 C 0.6097(2) 0.3552(5) 0.4224(3) 0.0553(9) Uani 1 1 d .
H12A H 0.5661 0.3615 0.4495 0.066 Uiso 1 1 calc R
H12B H 0.6107 0.4369 0.3756 0.066 Uiso 1 1 calc R
C13 C 0.6732(2) 0.3684(5) 0.5157(3) 0.0591(10) Uani 1 1 d .
H13 H 0.6774 0.2782 0.5562 0.071 Uiso 1 1 calc R
C14 C 0.7423(2) 0.3951(4) 0.4796(3) 0.0545(9) Uani 1 1 d .
C15 C 0.7389(2) 0.5041(4) 0.3934(3) 0.0534(9) Uani 1 1 d .
H15 H 0.7105 0.5854 0.3937 0.064 Uiso 1 1 calc R
C16 C 0.7746(2) 0.4893(4) 0.3172(3) 0.0507(8) Uani 1 1 d .
H16 H 0.8123 0.4243 0.3278 0.061 Uiso 1 1 calc R
C17 C 0.5843(4) 0.6676(6) -0.0568(4) 0.0901(17) Uani 1 1 d .
H17A H 0.5935 0.6547 -0.1265 0.108 Uiso 1 1 calc R
H17B H 0.5576 0.7549 -0.0544 0.108 Uiso 1 1 calc R
H17C H 0.5576 0.5868 -0.0390 0.108 Uiso 1 1 calc R
C18 C 0.5713(3) 0.0954(5) 0.4080(4) 0.0698(12) Uani 1 1 d .
H18A H 0.5892 0.0937 0.4828 0.084 Uiso 1 1 calc R
H18B H 0.5806 0.0042 0.3780 0.084 Uiso 1 1 calc R
H18C H 0.5209 0.1126 0.3945 0.084 Uiso 1 1 calc R
C19 C 0.6609(3) 0.4945(7) 0.5891(4) 0.0815(15) Uani 1 1 d .
H19A H 0.7031 0.5095 0.6418 0.098 Uiso 1 1 calc R
H19B H 0.6220 0.4711 0.6228 0.098 Uiso 1 1 calc R
H19C H 0.6500 0.5811 0.5482 0.098 Uiso 1 1 calc R
C20 C 0.4370(2) 0.2469(6) 0.1268(4) 0.0709(12) Uani 1 1 d .
H20A H 0.3873 0.2643 0.1284 0.085 Uiso 1 1 calc R
H20B H 0.4454 0.2748 0.0579 0.085 Uiso 1 1 calc R
C21 C 0.4549(2) 0.0884(6) 0.1475(5) 0.0775(14) Uani 1 1 d .
H21A H 0.4309 0.0294 0.0893 0.093 Uiso 1 1 calc R
H21B H 0.4404 0.0567 0.2116 0.093 Uiso 1 1 calc R
Cl1 Cl 0.4987(2) 0.7021(3) 0.6110(3) 0.1748(12) Uani 1 1 d .
C22 C 0.5000 0.788(3) 0.5000 0.197(7) Uiso 1 2 d S
H22A H 0.4587 0.8461 0.4869 0.237 Uiso 0.50 1 d P

loop_
_atom_site_aniso_label
_atom_site_aniso_U_11
_atom_site_aniso_U_22
_atom_site_aniso_U_33
_atom_site_aniso_U_23
_atom_site_aniso_U_13
_atom_site_aniso_U_12
S1 0.0454(4) 0.0460(5) 0.0818(6) 0.0047(5) 0.0160(4) 0.0076(4)
S2 0.0596(6) 0.0334(4) 0.0864(7) -0.0032(5) 0.0150(5) -0.0050(4)
O1 0.0556(13) 0.0288(11) 0.0665(14) 0.0095(11) 0.0280(11) 0.0064(11)
O2 0.0601(14) 0.0294(13) 0.0744(16) -0.0042(11) 0.0352(13) 0.0043(11)
O3 0.0712(17) 0.0292(16) 0.0848(19) -0.0020(12) 0.0319(15) 0.0070(12)
O4 0.0738(17) 0.0306(13) 0.0742(16) 0.0015(12) 0.0258(14) -0.0078(12)
O5 0.0708(18) 0.063(2) 0.084(2) 0.0267(17) -0.0029(16) 0.0054(17)
C1 0.066(2) 0.0255(17) 0.062(2) 0.0077(15) 0.0247(18) 0.0029(15)
C2 0.077(3) 0.0377(18) 0.054(2) 0.0083(16) 0.0157(18) -0.0104(18)
C3 0.086(3) 0.053(3) 0.052(2) -0.0008(17) 0.033(2) -0.006(2)
C4 0.058(2) 0.0268(16) 0.0537(18) -0.0019(14) 0.0238(15) 0.0006(14)
C5 0.0512(19) 0.0302(16) 0.0390(15) 0.0026(12) 0.0146(13) 0.0001(14)
C6 0.0454(16) 0.0304(17) 0.0431(15) -0.0006(13) 0.0129(13) 0.0036(13)
C7 0.056(2) 0.0340(18) 0.0508(18) -0.0022(14) 0.0199(15) -0.0002(15)
C8 0.064(2) 0.0295(18) 0.0487(17) 0.0008(14) 0.0224(16) -0.0024(15)
C9 0.0482(18) 0.0374(17) 0.062(2) -0.0006(17) 0.0223(15) -0.0001(16)
C10 0.0434(17) 0.0285(15) 0.0624(19) 0.0041(14) 0.0156(15) 0.0028(13)
C11 0.053(2) 0.041(2) 0.0568(19) 0.0111(16) 0.0189(16) 0.0066(16)
C12 0.061(2) 0.054(2) 0.0552(19) 0.0092(18) 0.0226(16) 0.009(2)
C13 0.078(3) 0.051(2) 0.0492(19) 0.0158(17) 0.0151(17) 0.008(2)
C14 0.071(2) 0.0404(19) 0.0490(19) 0.0025(15) 0.0048(17) 0.0021(18)
C15 0.065(2) 0.0372(19) 0.058(2) 0.0033(16) 0.0120(17) -0.0023(17)
C16 0.0478(19) 0.035(2) 0.068(2) 0.0034(15) 0.0091(16) -0.0002(15)
C17 0.120(5) 0.061(3) 0.077(3) 0.006(2) -0.009(3) -0.008(3)
C18 0.078(3) 0.059(3) 0.078(3) 0.023(2) 0.029(2) -0.004(2)
C19 0.105(4) 0.086(4) 0.054(2) -0.002(2) 0.018(2) 0.011(3)
C20 0.046(2) 0.061(3) 0.103(3) 0.007(2) 0.008(2) 0.000(2)
C21 0.053(2) 0.059(3) 0.118(4) 0.002(3) 0.010(2) -0.010(2)
Cl1 0.202(3) 0.1094(18) 0.230(3) 0.0384(19) 0.083(2) 0.0310(18)

loop_
_atom_type_symbol
_atom_type_description
_atom_type_scat_dispersion_real
_atom_type_scat_dispersion_imag
_atom_type_scat_source
C C 0.0033 0.0016 'International Tables Vol C Tables 4.2.6.8 and 6.1.1.4'
H H 0.0000 0.0000 'International Tables Vol C Tables 4.2.6.8 and 6.1.1.4'
O O 0.0106 0.0060 'International Tables Vol C Tables 4.2.6.8 and 6.1.1.4'
S S 0.1246 0.1234 'International Tables Vol C Tables 4.2.6.8 and 6.1.1.4'
Cl Cl 0.1484 0.1585 'International Tables Vol C Tables 4.2.6.8 and 6.1.1.4'

loop_
_geom_angle_atom_site_label_1
_geom_angle_atom_site_label_2
_geom_angle_atom_site_label_3
_geom_angle
_geom_angle_site_symmetry_3
C20 S1 C10 98.6(2) .
C21 S2 C10 98.1(2) .
C5 O1 C1 110.1(2) .
C7 O2 C4 108.3(3) .
O1 C1 C8 107.5(3) .
O1 C1 C2 109.6(3) .
C8 C1 C2 111.5(3) .
C1 C2 C17 113.9(4) .
C1 C2 C3 108.2(3) .
C17 C2 C3 111.9(4) .
C4 C3 C2 107.2(3) .
O2 C4 C5 103.9(3) .
O2 C4 C3 112.9(3) .
C5 C4 C3 111.0(3) .
O2 C4 C9 112.1(3) .
C5 C4 C9 106.5(3) .
C3 C4 C9 110.2(3) .
C6 C5 O1 132.4(3) .
C6 C5 C4 112.1(3) .
O1 C5 C4 115.3(3) .
C5 C6 C7 104.9(3) .
C5 C6 C10 135.2(3) .
C7 C6 C10 119.5(3) .
O3 C7 O2 120.0(3) .
O3 C7 C6 129.3(3) .
O2 C7 C6 110.7(3) .
O4 C8 C1 110.0(3) .
O4 C8 C9 107.5(3) .
C1 C8 C9 109.9(3) .
C16 C9 C8 116.9(3) .
C16 C9 C4 108.3(3) .
C8 C9 C4 105.7(3) .
C6 C10 C11 108.7(3) .
C6 C10 S1 112.6(2) .
C11 C10 S1 108.9(2) .
C6 C10 S2 106.6(2) .
C11 C10 S2 113.6(2) .
S1 C10 S2 106.39(18) .
C18 C11 C12 110.4(3) .
C18 C11 C10 113.9(3) .
C12 C11 C10 111.1(3) .
C11 C12 C13 114.9(3) .
C14 C13 C12 112.2(3) .
C14 C13 C19 108.3(4) .
C12 C13 C19 110.2(4) .
O5 C14 C15 122.0(4) .
O5 C14 C13 122.6(4) .
C15 C14 C13 115.4(4) .
C16 C15 C14 122.5(4) .
C15 C16 C9 125.0(4) .
C21 C20 S1 107.4(3) .
C20 C21 S2 106.2(3) .
Cl1 C22 Cl1 122.3(15) 2_656

loop_
_geom_bond_atom_site_label_1
_geom_bond_atom_site_label_2
_geom_bond_distance
_geom_bond_site_symmetry_2
S1 C20 1.797(5) .
S1 C10 1.839(3) .
S2 C21 1.802(5) .
S2 C10 1.871(4) .
O1 C5 1.344(4) .
O1 C1 1.486(4) .
O2 C7 1.371(4) .
O2 C4 1.429(4) .
O3 C7 1.209(5) .
O4 C8 1.422(4) .
O5 C14 1.210(5) .
C1 C8 1.530(6) .
C1 C2 1.531(6) .
C2 C17 1.530(7) .
C2 C3 1.547(6) .
C3 C4 1.534(5) .
C4 C5 1.480(5) .
C4 C9 1.559(5) .
C5 C6 1.337(5) .
C6 C7 1.462(5) .
C6 C10 1.512(5) .
C8 C9 1.545(5) .
C9 C16 1.514(5) .
C10 C11 1.575(5) .
C11 C18 1.527(5) .
C11 C12 1.529(6) .
C12 C13 1.540(6) .
C13 C14 1.510(7) .
C13 C19 1.551(7) .
C14 C15 1.494(5) .
C15 C16 1.312(6) .
C20 C21 1.517(8) .
Cl1 C22 1.644(12) .
C22 Cl1 1.644(12) 2_656

loop_
_geom_hbond_atom_site_label_D
_geom_hbond_atom_site_label_H
_geom_hbond_atom_site_label_A
_geom_hbond_distance_DH
_geom_hbond_distance_HA
_geom_hbond_distance_DA
_geom_hbond_angle_DHA
_geom_hbond_site_symmetry_A
O4 H4 O3 0.82 2.07 2.870(4) 166.3 1_565

loop_
_geom_torsion_atom_site_label_1
_geom_torsion_atom_site_label_2
_geom_torsion_atom_site_label_3
_geom_torsion_atom_site_label_4
_geom_torsion
C5 O1 C1 C8 -63.4(3)
C5 O1 C1 C2 57.9(4)
O1 C1 C2 C17 61.7(4)
C8 C1 C2 C17 -179.4(3)
O1 C1 C2 C3 -63.4(4)
C8 C1 C2 C3 55.5(4)
C1 C2 C3 C4 8.4(4)
C17 C2 C3 C4 -117.9(4)
C7 O2 C4 C5 -3.0(4)
C7 O2 C4 C3 -123.3(3)
C7 O2 C4 C9 111.6(3)
C2 C3 C4 O2 165.4(3)
C2 C3 C4 C5 49.3(4)
C2 C3 C4 C9 -68.5(4)
C1 O1 C5 C6 178.6(4)
C1 O1 C5 C4 3.9(4)
O2 C4 C5 C6 2.3(4)
C3 C4 C5 C6 123.9(3)
C9 C4 C5 C6 -116.2(3)
O2 C4 C5 O1 178.1(3)
C3 C4 C5 O1 -60.4(4)
C9 C4 C5 O1 59.6(4)
O1 C5 C6 C7 -175.5(4)
C4 C5 C6 C7 -0.6(4)
O1 C5 C6 C10 -3.8(7)
C4 C5 C6 C10 171.0(4)
C4 O2 C7 O3 -177.0(4)
C4 O2 C7 C6 2.9(4)
C5 C6 C7 O3 178.5(4)
C10 C6 C7 O3 5.3(6)
C5 C6 C7 O2 -1.4(4)
C10 C6 C7 O2 -174.6(3)
O1 C1 C8 O4 174.8(3)
C2 C1 C8 O4 54.7(4)
O1 C1 C8 C9 56.6(3)
C2 C1 C8 C9 -63.5(4)
O4 C8 C9 C16 123.9(3)
C1 C8 C9 C16 -116.3(3)
O4 C8 C9 C4 -115.5(3)
C1 C8 C9 C4 4.2(3)
O2 C4 C9 C16 -47.1(4)
C5 C4 C9 C16 65.9(3)
C3 C4 C9 C16 -173.6(3)
O2 C4 C9 C8 -173.0(3)
C5 C4 C9 C8 -60.1(3)
C3 C4 C9 C8 60.4(3)
C5 C6 C10 C11 -98.4(5)
C7 C6 C10 C11 72.3(4)
C5 C6 C10 S1 22.4(5)
C7 C6 C10 S1 -166.9(3)
C5 C6 C10 S2 138.7(4)
C7 C6 C10 S2 -50.6(4)
C20 S1 C10 C6 105.2(3)
C20 S1 C10 C11 -134.1(3)
C20 S1 C10 S2 -11.2(2)
C21 S2 C10 C6 -134.2(3)
C21 S2 C10 C11 106.0(3)
C21 S2 C10 S1 -13.8(3)
C6 C10 C11 C18 -158.5(3)
S1 C10 C11 C18 78.5(4)
S2 C10 C11 C18 -39.9(4)
C6 C10 C11 C12 76.0(3)
S1 C10 C11 C12 -47.0(3)
S2 C10 C11 C12 -165.4(3)
C18 C11 C12 C13 85.9(4)
C10 C11 C12 C13 -146.6(3)
C11 C12 C13 C14 71.8(4)
C11 C12 C13 C19 -167.4(3)
C12 C13 C14 O5 -135.7(4)
C19 C13 C14 O5 102.3(5)
C12 C13 C14 C15 43.8(5)
C19 C13 C14 C15 -78.2(4)
O5 C14 C15 C16 37.1(6)
C13 C14 C15 C16 -142.4(4)
C14 C15 C16 C9 162.2(4)
C8 C9 C16 C15 23.2(5)
C4 C9 C16 C15 -96.0(4)
C10 S1 C20 C21 38.9(4)
S1 C20 C21 S2 -52.0(5)
C10 S2 C21 C20 40.0(4)
